data_4125910
loop_
_publ_author_name
'Lindley, Brian M.'
'Bruch, Quinton J.'
'White, Peter S.'
'Hasanayn, Faraj'
'Miller, Alexander J. M.'

_publ_section_title
;
 Ammonia Synthesis from a Pincer Ruthenium Nitride via Metal-Ligand
 Cooperative Proton-Coupled Electron Transfer.
;
_journal_issue 15
_journal_name_full 'Journal of the American Chemical Society'
_journal_page_first 5305
_journal_page_last 5308
_journal_paper_doi 10.1021/jacs.7b01323
_journal_volume 139
_journal_year 2017
_chemical_formula_moiety '2(C20 H45 N2 P2 Ru0.94), 2(B F4), C4 H8 O, 0.12(Ru)'
_chemical_formula_sum 'C44 H98 B2 F8 N4 O P4 Ru2'
_chemical_formula_weight 1198.90
_space_group_crystal_system monoclinic
_space_group_IT_number 15
_space_group_name_Hall '-C 2yc'
_space_group_name_H-M_alt 'C 1 2/c 1'
_symmetry_space_group_name_Hall '-C 2yc'
_symmetry_space_group_name_H-M 'C 1 2/c 1'
_atom_sites_solution_hydrogens geom
_atom_sites_solution_primary iterative
_audit_creation_date 2017-01-11
_audit_creation_method
;
Olex2 1.2
(compiled 2017.01.04 svn.r3372 for OlexSys, GUI svn.r5289)
;
_cell_angle_alpha 90
_cell_angle_beta 96.8021(9)
_cell_angle_gamma 90
_cell_formula_units_Z 4
_cell_length_a 28.0407(4)
_cell_length_b 14.5457(2)
_cell_length_c 14.2999(2)
_cell_measurement_reflns_used 9964
_cell_measurement_temperature 100
_cell_measurement_theta_max 66.59
_cell_measurement_theta_min 3.17
_cell_volume 5791.47(14)
_computing_cell_refinement 'SAINT v8.37A (Bruker, 2015)'
_computing_data_reduction 'SAINT v8.37A (Bruker, 2015)'
_computing_molecular_graphics 'Olex2 (Dolomanov et al., 2009)'
_computing_publication_material 'Olex2 (Dolomanov et al., 2009)'
_computing_structure_refinement 'XL (Sheldrick, 2008)'
_computing_structure_solution 'olex2.solve (Bourhis et al., 2015)'
_diffrn_ambient_temperature 100
_diffrn_measured_fraction_theta_full 0.997
_diffrn_measured_fraction_theta_max 0.997
_diffrn_measurement_device_type 'Bruker APEX-II CCD'
_diffrn_measurement_method '\f and \w scans'
_diffrn_radiation_type CuK\a
_diffrn_radiation_wavelength 1.54178
_diffrn_reflns_av_R_equivalents 0.0991
_diffrn_reflns_av_unetI/netI 0.0569
_diffrn_reflns_Laue_measured_fraction_full 0.997
_diffrn_reflns_Laue_measured_fraction_max 0.997
_diffrn_reflns_limit_h_max 31
_diffrn_reflns_limit_h_min -33
_diffrn_reflns_limit_k_max 17
_diffrn_reflns_limit_k_min -17
_diffrn_reflns_limit_l_max 17
_diffrn_reflns_limit_l_min -17
_diffrn_reflns_number 35736
_diffrn_reflns_point_group_measured_fraction_full 0.997
_diffrn_reflns_point_group_measured_fraction_max 0.997
_diffrn_reflns_theta_full 66.601
_diffrn_reflns_theta_max 66.601
_diffrn_reflns_theta_min 3.174
_diffrn_standards_number 0
_exptl_absorpt_coefficient_mu 5.774
_exptl_absorpt_correction_T_max 0.7528
_exptl_absorpt_correction_T_min 0.5371
_exptl_absorpt_correction_type multi-scan
_exptl_absorpt_process_details
;
SADABS-2014/5 (Bruker,2014/5) was used for absorption correction.
wR2(int) was 0.1038 before and 0.0847 after correction.
The Ratio of minimum to maximum transmission is 0.7135.
The \l/2 correction factor is 0.00150.
;
_exptl_crystal_colour 'clear colourless'
_exptl_crystal_colour_lustre clear
_exptl_crystal_colour_primary colourless
_exptl_crystal_density_diffrn 1.375
_exptl_crystal_description block
_exptl_crystal_F_000 2512
_exptl_crystal_size_max 0.142
_exptl_crystal_size_mid 0.056
_exptl_crystal_size_min 0.023
_refine_diff_density_max 1.343
_refine_diff_density_min -0.494
_refine_diff_density_rms 0.114
_refine_ls_extinction_method none
_refine_ls_goodness_of_fit_ref 1.050
_refine_ls_hydrogen_treatment constr
_refine_ls_matrix_type full
_refine_ls_number_parameters 310
_refine_ls_number_reflns 5108
_refine_ls_number_restraints 0
_refine_ls_restrained_S_all 1.050
_refine_ls_R_factor_all 0.0618
_refine_ls_R_factor_gt 0.0471
_refine_ls_shift/su_max 0.001
_refine_ls_shift/su_mean 0.000
_refine_ls_structure_factor_coef Fsqd
_refine_ls_weighting_details 'w=1/[\s^2^(Fo^2^)+(0.0709P)^2^] where P=(Fo^2^+2Fc^2^)/3'
_refine_ls_weighting_scheme calc
_refine_ls_wR_factor_gt 0.1091
_refine_ls_wR_factor_ref 0.1177
_reflns_Friedel_coverage 0.000
_reflns_number_gt 4105
_reflns_number_total 5108
_reflns_threshold_expression 'I > 2\s(I)'
_cod_data_source_file ja7b01323_si_003.cif
_cod_data_source_block x1609003
_cod_depositor_comments 'Adding full bibliography for 4125910--4125911.cif.'
_cod_database_code 4125910
_shelx_shelxl_version_number 2014/7
_shelx_space_group_comment
;
The symmetry employed for this shelxl refinement is uniquely defined
by the following loop, which should always be used as a source of
symmetry information in preference to the above space-group names.
They are only intended as comments.
;
_shelx_estimated_absorpt_t_max 0.879
_shelx_estimated_absorpt_t_min 0.494
_olex2_refinement_description
;
1. Fixed Uiso
 At 1.2 times of:
  All C(H,H) groups, All N(H) groups
 At 1.5 times of:
  All C(H,H,H) groups
2. Uiso/Uaniso restraints and constraints
Uanis(Ru1) = Uanis(Ru1A)
3. Others
 Sof(Ru1A)=1-FVAR(1)
 Sof(Ru1)=FVAR(1)
4.a Ternary CH refined with riding coordinates:
 N15(H15)
4.b Secondary CH2 refined with riding coordinates:
 C13(H13A,H13B), C14(H14A,H14B), C16(H16A,H16B), C17(H17A,H17B), C32(H32A,
 H32B), C33(H33A,H33B)
4.c Idealised Me refined as rotating group:
 C6(H6A,H6B,H6C), C7(H7A,H7B,H7C), C8(H8A,H8B,H8C), C10(H10A,H10B,H10C),
 C11(H11A,H11B,H11C), C12(H12A,H12B,H12C), C19(H19A,H19B,H19C), C20(H20A,H20B,
 H20C), C21(H21A,H21B,H21C), C23(H23A,H23B,H23C), C24(H24A,H24B,H24C), C25(H25A,
 H25B,H25C)
;
_olex2_date_sample_data_collection 2016-09-07
_olex2_date_sample_submission 2016-09-07
_olex2_submission_original_sample_id RuNBF4
_olex2_submission_special_instructions 'No special instructions were received'

loop_
_space_group_symop_operation_xyz
'x, y, z'
'-x, y, -z+1/2'
'x+1/2, y+1/2, z'
'-x+1/2, y+1/2, -z+1/2'
'-x, -y, -z'
'x, -y, z-1/2'
'-x+1/2, -y+1/2, -z'
'x+1/2, -y+1/2, z-1/2'

loop_
_atom_site_label
_atom_site_type_symbol
_atom_site_fract_x
_atom_site_fract_y
_atom_site_fract_z
_atom_site_U_iso_or_equiv
_atom_site_adp_type
_atom_site_occupancy
_atom_site_site_symmetry_order
_atom_site_calc_flag
_atom_site_refinement_flags_posn
_atom_site_refinement_flags_adp
_atom_site_refinement_flags_occupancy
_atom_site_disorder_assembly
_atom_site_disorder_group
Ru1 Ru 0.62269(2) 0.73111(4) 0.72136(3) 0.02183(17) Uani 0.940(2) 1 d . . . A 1
P2 P 0.63460(3) 0.62704(7) 0.85228(6) 0.0242(2) Uani 1 1 d . . . A 1
P3 P 0.63007(3) 0.86773(6) 0.63052(6) 0.0227(2) Uani 1 1 d . . . A 1
N4 N 0.58871(16) 0.6695(3) 0.6454(3) 0.0453(10) Uani 1 1 d . . . A 1
N15 N 0.68731(12) 0.7999(2) 0.8084(2) 0.0272(7) Uani 1 1 d . . . A 1
H15 H 0.7165 0.7732 0.7849 0.033 Uiso 1 1 calc R . . A 1
C5 C 0.65562(16) 0.5115(3) 0.8172(3) 0.0345(9) Uani 1 1 d . . . A 1
C6 C 0.68917(17) 0.5282(3) 0.7409(4) 0.0395(10) Uani 1 1 d . . . A 1
H6A H 0.6713 0.5592 0.6868 0.059 Uiso 1 1 calc GR . . A 1
H6B H 0.7013 0.4692 0.7207 0.059 Uiso 1 1 calc GR . . A 1
H6C H 0.7162 0.5669 0.7667 0.059 Uiso 1 1 calc GR . . A 1
C7 C 0.61315(17) 0.4544(3) 0.7732(4) 0.0409(11) Uani 1 1 d . . . A 1
H7A H 0.5934 0.4363 0.8222 0.061 Uiso 1 1 calc GR . . A 1
H7B H 0.6250 0.3993 0.7440 0.061 Uiso 1 1 calc GR . . A 1
H7C H 0.5938 0.4911 0.7253 0.061 Uiso 1 1 calc GR . . A 1
C8 C 0.6838(2) 0.4587(4) 0.8992(4) 0.0519(13) Uani 1 1 d . . . A 1
H8A H 0.7129 0.4932 0.9223 0.078 Uiso 1 1 calc GR . . A 1
H8B H 0.6929 0.3980 0.8772 0.078 Uiso 1 1 calc GR . . A 1
H8C H 0.6638 0.4513 0.9503 0.078 Uiso 1 1 calc GR . . A 1
C9 C 0.58430(16) 0.6213(3) 0.9274(3) 0.0352(10) Uani 1 1 d . . . A 1
C10 C 0.53720(16) 0.6022(4) 0.8650(4) 0.0442(11) Uani 1 1 d . . . A 1
H10A H 0.5326 0.6483 0.8147 0.066 Uiso 1 1 calc GR . . A 1
H10B H 0.5104 0.6053 0.9031 0.066 Uiso 1 1 calc GR . . A 1
H10C H 0.5384 0.5409 0.8371 0.066 Uiso 1 1 calc GR . . A 1
C11 C 0.59181(19) 0.5488(4) 1.0060(3) 0.0488(12) Uani 1 1 d . . . A 1
H11A H 0.5909 0.4873 0.9780 0.073 Uiso 1 1 calc GR . . A 1
H11B H 0.5663 0.5544 1.0469 0.073 Uiso 1 1 calc GR . . A 1
H11C H 0.6231 0.5586 1.0432 0.073 Uiso 1 1 calc GR . . A 1
C12 C 0.58160(19) 0.7171(4) 0.9717(4) 0.0471(12) Uani 1 1 d . . . A 1
H12A H 0.6111 0.7289 1.0138 0.071 Uiso 1 1 calc GR . . A 1
H12B H 0.5540 0.7198 1.0076 0.071 Uiso 1 1 calc GR . . A 1
H12C H 0.5780 0.7637 0.9218 0.071 Uiso 1 1 calc GR . . A 1
C13 C 0.68716(15) 0.6745(3) 0.9262(3) 0.0316(9) Uani 1 1 d . . . A 1
H13A H 0.6841 0.6624 0.9933 0.038 Uiso 1 1 calc R . . A 1
H13B H 0.7167 0.6436 0.9106 0.038 Uiso 1 1 calc R . . A 1
C14 C 0.69144(16) 0.7777(3) 0.9108(3) 0.0307(9) Uani 1 1 d . . . A 1
H14A H 0.6658 0.8100 0.9398 0.037 Uiso 1 1 calc R . . A 1
H14B H 0.7228 0.7996 0.9419 0.037 Uiso 1 1 calc R . . A 1
C16 C 0.69072(14) 0.8999(3) 0.7954(3) 0.0291(8) Uani 1 1 d . . . A 1
H16A H 0.7225 0.9217 0.8243 0.035 Uiso 1 1 calc R . . A 1
H16B H 0.6658 0.9310 0.8276 0.035 Uiso 1 1 calc R . . A 1
C17 C 0.68396(15) 0.9250(3) 0.6912(3) 0.0292(8) Uani 1 1 d . . . A 1
H17A H 0.7126 0.9059 0.6618 0.035 Uiso 1 1 calc R . . A 1
H17B H 0.6805 0.9925 0.6843 0.035 Uiso 1 1 calc R . . A 1
C18 C 0.57892(16) 0.9513(3) 0.6295(3) 0.0372(10) Uani 1 1 d . . . A 1
C19 C 0.57986(18) 0.9872(4) 0.7308(4) 0.0438(11) Uani 1 1 d . . . A 1
H19A H 0.5831 0.9354 0.7748 0.066 Uiso 1 1 calc GR . . A 1
H19B H 0.5499 1.0203 0.7370 0.066 Uiso 1 1 calc GR . . A 1
H19C H 0.6072 1.0290 0.7451 0.066 Uiso 1 1 calc GR . . A 1
C20 C 0.5831(2) 1.0337(3) 0.5639(4) 0.0498(13) Uani 1 1 d . . . A 1
H20A H 0.6151 1.0610 0.5770 0.075 Uiso 1 1 calc GR . . A 1
H20B H 0.5587 1.0796 0.5744 0.075 Uiso 1 1 calc GR . . A 1
H20C H 0.5780 1.0130 0.4982 0.075 Uiso 1 1 calc GR . . A 1
C21 C 0.53172(18) 0.8999(4) 0.6029(4) 0.0517(13) Uani 1 1 d . . . A 1
H21A H 0.5306 0.8767 0.5383 0.078 Uiso 1 1 calc GR . . A 1
H21B H 0.5047 0.9418 0.6071 0.078 Uiso 1 1 calc GR . . A 1
H21C H 0.5296 0.8482 0.6461 0.078 Uiso 1 1 calc GR . . A 1
C22 C 0.64729(15) 0.8425(3) 0.5103(3) 0.0308(9) Uani 1 1 d . . . A 1
C23 C 0.67016(19) 0.9244(4) 0.4653(3) 0.0440(11) Uani 1 1 d . . . A 1
H23A H 0.6472 0.9753 0.4576 0.066 Uiso 1 1 calc GR . . A 1
H23B H 0.6790 0.9064 0.4036 0.066 Uiso 1 1 calc GR . . A 1
H23C H 0.6990 0.9438 0.5060 0.066 Uiso 1 1 calc GR . . A 1
C24 C 0.60294(18) 0.8096(4) 0.4448(3) 0.0409(11) Uani 1 1 d . . . A 1
H24A H 0.5868 0.7604 0.4759 0.061 Uiso 1 1 calc GR . . A 1
H24B H 0.6131 0.7864 0.3859 0.061 Uiso 1 1 calc GR . . A 1
H24C H 0.5807 0.8612 0.4310 0.061 Uiso 1 1 calc GR . . A 1
C25 C 0.68407(19) 0.7640(3) 0.5232(3) 0.0411(11) Uani 1 1 d . . . A 1
H25A H 0.7119 0.7837 0.5665 0.062 Uiso 1 1 calc GR . . A 1
H25B H 0.6944 0.7482 0.4621 0.062 Uiso 1 1 calc GR . . A 1
H25C H 0.6693 0.7101 0.5492 0.062 Uiso 1 1 calc GR . . A 1
F27 F 0.64824(11) 0.2039(3) 0.7301(2) 0.0679(10) Uani 1 1 d . . . . .
F28 F 0.72745(11) 0.2204(3) 0.7736(2) 0.0628(9) Uani 1 1 d . . . . .
F29 F 0.70155(12) 0.1542(2) 0.6340(2) 0.0533(7) Uani 1 1 d . . . . .
F30 F 0.69225(15) 0.3048(2) 0.6555(2) 0.0629(9) Uani 1 1 d . . . . .
B26 B 0.69109(17) 0.2196(3) 0.6992(3) 0.0294(10) Uani 1 1 d . . . . .
O31 O 0.5000 0.8296(3) 0.2500 0.0523(13) Uani 1 2 d S T P . .
C32 C 0.47856(18) 0.7732(3) 0.3150(4) 0.0422(11) Uani 1 1 d . . . . .
H32A H 0.4431 0.7756 0.3020 0.051 Uiso 1 1 calc R . . . .
H32B H 0.4881 0.7945 0.3804 0.051 Uiso 1 1 calc R . . . .
C33 C 0.49644(17) 0.6764(3) 0.3021(3) 0.0381(10) Uani 1 1 d . . . . .
H33A H 0.4724 0.6301 0.3159 0.046 Uiso 1 1 calc R . . . .
H33B H 0.5270 0.6646 0.3425 0.046 Uiso 1 1 calc R . . . .
Ru1A Ru 0.6090(3) 0.7540(6) 0.7441(6) 0.02183(17) Uani 0.060(2) 1 d . . . A 2

loop_
_atom_site_aniso_label
_atom_site_aniso_U_11
_atom_site_aniso_U_22
_atom_site_aniso_U_33
_atom_site_aniso_U_23
_atom_site_aniso_U_13
_atom_site_aniso_U_12
Ru1 0.0240(2) 0.0230(2) 0.0177(2) 0.00043(16) -0.00091(17) -0.00275(17)
P2 0.0257(5) 0.0278(5) 0.0186(4) 0.0027(4) 0.0008(3) 0.0001(4)
P3 0.0235(5) 0.0214(5) 0.0226(4) 0.0002(4) 0.0006(4) 0.0000(3)
N4 0.062(3) 0.038(2) 0.0338(19) 0.0081(17) -0.0048(18) -0.0120(18)
N15 0.0293(17) 0.0285(17) 0.0230(16) -0.0036(14) -0.0002(13) 0.0001(13)
C5 0.033(2) 0.027(2) 0.043(2) 0.0047(19) 0.0033(19) 0.0030(17)
C6 0.039(2) 0.030(2) 0.051(3) -0.009(2) 0.015(2) -0.0011(18)
C7 0.042(3) 0.031(2) 0.051(3) -0.004(2) 0.009(2) -0.0086(19)
C8 0.050(3) 0.036(3) 0.069(4) 0.013(3) 0.005(3) 0.012(2)
C9 0.032(2) 0.051(3) 0.0236(19) 0.0065(19) 0.0074(16) 0.0008(18)
C10 0.029(2) 0.064(3) 0.041(2) 0.006(2) 0.0095(19) 0.001(2)
C11 0.047(3) 0.068(3) 0.033(2) 0.019(2) 0.011(2) -0.003(2)
C12 0.047(3) 0.061(3) 0.036(2) -0.008(2) 0.014(2) 0.006(2)
C13 0.030(2) 0.039(2) 0.0240(19) 0.0019(18) -0.0042(16) -0.0020(17)
C14 0.033(2) 0.036(2) 0.0209(19) -0.0009(17) -0.0041(16) -0.0022(17)
C16 0.028(2) 0.029(2) 0.028(2) -0.0055(17) -0.0018(16) -0.0038(16)
C17 0.030(2) 0.025(2) 0.031(2) -0.0018(16) -0.0007(16) -0.0018(15)
C18 0.034(2) 0.038(2) 0.038(2) 0.001(2) 0.0007(18) 0.0119(18)
C19 0.044(3) 0.042(3) 0.046(3) -0.005(2) 0.006(2) 0.018(2)
C20 0.063(3) 0.036(3) 0.047(3) 0.008(2) -0.009(2) 0.019(2)
C21 0.033(3) 0.062(3) 0.058(3) -0.007(3) -0.005(2) 0.012(2)
C22 0.036(2) 0.034(2) 0.0231(18) -0.0022(17) 0.0042(16) -0.0009(17)
C23 0.052(3) 0.049(3) 0.033(2) 0.008(2) 0.011(2) -0.010(2)
C24 0.046(3) 0.053(3) 0.0231(19) -0.002(2) -0.0005(18) -0.010(2)
C25 0.049(3) 0.044(3) 0.033(2) -0.008(2) 0.012(2) 0.005(2)
F27 0.0392(17) 0.114(3) 0.0529(18) -0.0110(19) 0.0150(14) -0.0187(17)
F28 0.0398(16) 0.112(3) 0.0351(15) 0.0108(16) -0.0041(12) -0.0125(16)
F29 0.0668(19) 0.0452(17) 0.0507(16) -0.0069(14) 0.0190(15) 0.0074(14)
F30 0.100(3) 0.0401(16) 0.0470(17) 0.0051(14) 0.0039(17) 0.0076(16)
B26 0.031(2) 0.033(3) 0.024(2) 0.0012(19) 0.0031(18) 0.0006(18)
O31 0.053(3) 0.032(2) 0.078(4) 0.000 0.032(3) 0.000
C32 0.033(2) 0.045(3) 0.050(3) -0.003(2) 0.012(2) -0.0009(19)
C33 0.040(2) 0.031(2) 0.043(3) 0.0027(19) 0.003(2) -0.0033(18)
Ru1A 0.0240(2) 0.0230(2) 0.0177(2) 0.00043(16) -0.00091(17) -0.00275(17)

loop_
_atom_type_symbol
_atom_type_description
_atom_type_scat_dispersion_real
_atom_type_scat_dispersion_imag
_atom_type_scat_source
C C 0.0181 0.0091 'International Tables Vol C Tables 4.2.6.8 and 6.1.1.4'
H H 0.0000 0.0000 'International Tables Vol C Tables 4.2.6.8 and 6.1.1.4'
B B 0.0090 0.0039 'International Tables Vol C Tables 4.2.6.8 and 6.1.1.4'
F F 0.0727 0.0534 'International Tables Vol C Tables 4.2.6.8 and 6.1.1.4'
N N 0.0311 0.0180 'International Tables Vol C Tables 4.2.6.8 and 6.1.1.4'
O O 0.0492 0.0322 'International Tables Vol C Tables 4.2.6.8 and 6.1.1.4'
P P 0.2955 0.4335 'International Tables Vol C Tables 4.2.6.8 and 6.1.1.4'
Ru Ru 0.0552 3.2960 'International Tables Vol C Tables 4.2.6.8 and 6.1.1.4'

loop_
_geom_angle_atom_site_label_1
_geom_angle_atom_site_label_2
_geom_angle_atom_site_label_3
_geom_angle
_geom_angle_site_symmetry_1
_geom_angle_site_symmetry_3
P3 Ru1 P2 158.90(4) . .
N4 Ru1 P2 100.94(14) . .
N4 Ru1 P3 100.15(14) . .
N4 Ru1 N15 164.1(2) . .
N15 Ru1 P2 79.90(9) . .
N15 Ru1 P3 79.61(9) . .
C5 P2 Ru1 112.13(15) . .
C5 P2 C9 113.4(2) . .
C9 P2 Ru1 115.51(15) . .
C13 P2 Ru1 103.82(14) . .
C13 P2 C5 103.6(2) . .
C13 P2 C9 107.0(2) . .
C17 P3 Ru1 103.73(13) . .
C17 P3 C18 107.0(2) . .
C17 P3 C22 103.50(19) . .
C18 P3 Ru1 115.23(16) . .
C22 P3 Ru1 112.50(14) . .
C22 P3 C18 113.5(2) . .
Ru1 N15 H15 105.9 . .
C14 N15 Ru1 113.7(2) . .
C14 N15 H15 105.9 . .
C16 N15 Ru1 114.9(2) . .
C16 N15 H15 105.9 . .
C16 N15 C14 109.8(3) . .
C6 C5 P2 106.6(3) . .
C7 C5 P2 110.1(3) . .
C7 C5 C6 107.9(4) . .
C7 C5 C8 110.4(4) . .
C8 C5 P2 113.2(4) . .
C8 C5 C6 108.4(4) . .
C5 C6 H6A 109.5 . .
C5 C6 H6B 109.5 . .
C5 C6 H6C 109.5 . .
H6A C6 H6B 109.5 . .
H6A C6 H6C 109.5 . .
H6B C6 H6C 109.5 . .
C5 C7 H7A 109.5 . .
C5 C7 H7B 109.5 . .
C5 C7 H7C 109.5 . .
H7A C7 H7B 109.5 . .
H7A C7 H7C 109.5 . .
H7B C7 H7C 109.5 . .
C5 C8 H8A 109.5 . .
C5 C8 H8B 109.5 . .
C5 C8 H8C 109.5 . .
H8A C8 H8B 109.5 . .
H8A C8 H8C 109.5 . .
H8B C8 H8C 109.5 . .
C10 C9 P2 109.3(3) . .
C10 C9 C11 109.7(4) . .
C10 C9 C12 108.9(4) . .
C11 C9 P2 113.7(3) . .
C12 C9 P2 105.9(3) . .
C12 C9 C11 109.3(4) . .
C9 C10 H10A 109.5 . .
C9 C10 H10B 109.5 . .
C9 C10 H10C 109.5 . .
H10A C10 H10B 109.5 . .
H10A C10 H10C 109.5 . .
H10B C10 H10C 109.5 . .
C9 C11 H11A 109.5 . .
C9 C11 H11B 109.5 . .
C9 C11 H11C 109.5 . .
H11A C11 H11B 109.5 . .
H11A C11 H11C 109.5 . .
H11B C11 H11C 109.5 . .
C9 C12 H12A 109.5 . .
C9 C12 H12B 109.5 . .
C9 C12 H12C 109.5 . .
H12A C12 H12B 109.5 . .
H12A C12 H12C 109.5 . .
H12B C12 H12C 109.5 . .
P2 C13 H13A 109.4 . .
P2 C13 H13B 109.4 . .
H13A C13 H13B 108.0 . .
C14 C13 P2 111.0(3) . .
C14 C13 H13A 109.4 . .
C14 C13 H13B 109.4 . .
N15 C14 C13 110.9(3) . .
N15 C14 H14A 109.5 . .
N15 C14 H14B 109.5 . .
C13 C14 H14A 109.5 . .
C13 C14 H14B 109.5 . .
H14A C14 H14B 108.1 . .
N15 C16 H16A 109.4 . .
N15 C16 H16B 109.4 . .
N15 C16 C17 111.0(3) . .
H16A C16 H16B 108.0 . .
C17 C16 H16A 109.4 . .
C17 C16 H16B 109.4 . .
P3 C17 H17A 109.5 . .
P3 C17 H17B 109.5 . .
C16 C17 P3 110.5(3) . .
C16 C17 H17A 109.5 . .
C16 C17 H17B 109.5 . .
H17A C17 H17B 108.1 . .
C19 C18 P3 106.5(3) . .
C20 C18 P3 113.4(3) . .
C20 C18 C19 108.5(4) . .
C21 C18 P3 108.8(3) . .
C21 C18 C19 108.6(4) . .
C21 C18 C20 110.8(4) . .
C18 C19 H19A 109.5 . .
C18 C19 H19B 109.5 . .
C18 C19 H19C 109.5 . .
H19A C19 H19B 109.5 . .
H19A C19 H19C 109.5 . .
H19B C19 H19C 109.5 . .
C18 C20 H20A 109.5 . .
C18 C20 H20B 109.5 . .
C18 C20 H20C 109.5 . .
H20A C20 H20B 109.5 . .
H20A C20 H20C 109.5 . .
H20B C20 H20C 109.5 . .
C18 C21 H21A 109.5 . .
C18 C21 H21B 109.5 . .
C18 C21 H21C 109.5 . .
H21A C21 H21B 109.5 . .
H21A C21 H21C 109.5 . .
H21B C21 H21C 109.5 . .
C23 C22 P3 113.5(3) . .
C23 C22 C24 109.6(4) . .
C23 C22 C25 108.7(4) . .
C24 C22 P3 109.9(3) . .
C25 C22 P3 106.1(3) . .
C25 C22 C24 109.0(4) . .
C22 C23 H23A 109.5 . .
C22 C23 H23B 109.5 . .
C22 C23 H23C 109.5 . .
H23A C23 H23B 109.5 . .
H23A C23 H23C 109.5 . .
H23B C23 H23C 109.5 . .
C22 C24 H24A 109.5 . .
C22 C24 H24B 109.5 . .
C22 C24 H24C 109.5 . .
H24A C24 H24B 109.5 . .
H24A C24 H24C 109.5 . .
H24B C24 H24C 109.5 . .
C22 C25 H25A 109.5 . .
C22 C25 H25B 109.5 . .
C22 C25 H25C 109.5 . .
H25A C25 H25B 109.5 . .
H25A C25 H25C 109.5 . .
H25B C25 H25C 109.5 . .
F27 B26 F28 110.7(4) . .
F27 B26 F29 111.8(4) . .
F27 B26 F30 111.6(4) . .
F28 B26 F29 109.1(4) . .
F28 B26 F30 106.4(4) . .
F29 B26 F30 106.9(4) . .
C32 O31 C32 109.7(5) . 2_655
O31 C32 H32A 110.4 . .
O31 C32 H32B 110.4 . .
O31 C32 C33 106.5(4) . .
H32A C32 H32B 108.6 . .
C33 C32 H32A 110.4 . .
C33 C32 H32B 110.4 . .
C32 C33 C33 101.7(3) . 2_655
C32 C33 H33A 111.4 . .
C32 C33 H33B 111.4 . .
C33 C33 H33A 111.4 2_655 .
C33 C33 H33B 111.4 2_655 .
H33A C33 H33B 109.3 . .

loop_
_geom_bond_atom_site_label_1
_geom_bond_atom_site_label_2
_geom_bond_distance
_geom_bond_site_symmetry_2
Ru1 P2 2.3999(10) .
Ru1 P3 2.3965(10) .
Ru1 N4 1.627(4) .
Ru1 N15 2.302(3) .
P2 C5 1.870(4) .
P2 C9 1.873(4) .
P2 C13 1.843(4) .
P3 C17 1.849(4) .
P3 C18 1.879(4) .
P3 C22 1.877(4) .
N15 H15 1.0000 .
N15 C14 1.491(5) .
N15 C16 1.471(5) .
C5 C6 1.542(6) .
C5 C7 1.524(6) .
C5 C8 1.540(7) .
C6 H6A 0.9800 .
C6 H6B 0.9800 .
C6 H6C 0.9800 .
C7 H7A 0.9800 .
C7 H7B 0.9800 .
C7 H7C 0.9800 .
C8 H8A 0.9800 .
C8 H8B 0.9800 .
C8 H8C 0.9800 .
C9 C10 1.529(7) .
C9 C11 1.538(7) .
C9 C12 1.535(7) .
C10 H10A 0.9800 .
C10 H10B 0.9800 .
C10 H10C 0.9800 .
C11 H11A 0.9800 .
C11 H11B 0.9800 .
C11 H11C 0.9800 .
C12 H12A 0.9800 .
C12 H12B 0.9800 .
C12 H12C 0.9800 .
C13 H13A 0.9900 .
C13 H13B 0.9900 .
C13 C14 1.524(6) .
C14 H14A 0.9900 .
C14 H14B 0.9900 .
C16 H16A 0.9900 .
C16 H16B 0.9900 .
C16 C17 1.524(6) .
C17 H17A 0.9900 .
C17 H17B 0.9900 .
C18 C19 1.537(7) .
C18 C20 1.535(7) .
C18 C21 1.529(7) .
C19 H19A 0.9800 .
C19 H19B 0.9800 .
C19 H19C 0.9800 .
C20 H20A 0.9800 .
C20 H20B 0.9800 .
C20 H20C 0.9800 .
C21 H21A 0.9800 .
C21 H21B 0.9800 .
C21 H21C 0.9800 .
C22 C23 1.530(6) .
C22 C24 1.541(6) .
C22 C25 1.535(7) .
C23 H23A 0.9800 .
C23 H23B 0.9800 .
C23 H23C 0.9800 .
C24 H24A 0.9800 .
C24 H24B 0.9800 .
C24 H24C 0.9800 .
C25 H25A 0.9800 .
C25 H25B 0.9800 .
C25 H25C 0.9800 .
F27 B26 1.348(6) .
F28 B26 1.383(6) .
F29 B26 1.388(6) .
F30 B26 1.390(6) .
O31 C32 1.425(6) 2_655
O31 C32 1.425(6) .
C32 H32A 0.9900 .
C32 H32B 0.9900 .
C32 C33 1.514(7) .
C33 C33 1.527(9) 2_655
C33 H33A 0.9900 .
C33 H33B 0.9900 .

loop_
_geom_torsion_atom_site_label_1
_geom_torsion_atom_site_label_2
_geom_torsion_atom_site_label_3
_geom_torsion_atom_site_label_4
_geom_torsion
_geom_torsion_site_symmetry_1
_geom_torsion_site_symmetry_4
Ru1 P2 C5 C6 35.9(3) . .
Ru1 P2 C5 C7 -80.9(3) . .
Ru1 P2 C5 C8 155.0(3) . .
Ru1 P2 C9 C10 52.9(4) . .
Ru1 P2 C9 C11 175.8(3) . .
Ru1 P2 C9 C12 -64.2(3) . .
Ru1 P2 C13 C14 26.3(3) . .
Ru1 P3 C17 C16 -28.0(3) . .
Ru1 P3 C18 C19 65.7(4) . .
Ru1 P3 C18 C20 -175.1(3) . .
Ru1 P3 C18 C21 -51.2(4) . .
Ru1 P3 C22 C23 -158.4(3) . .
Ru1 P3 C22 C24 78.5(3) . .
Ru1 P3 C22 C25 -39.2(3) . .
Ru1 N15 C14 C13 48.8(4) . .
Ru1 N15 C16 C17 -47.4(4) . .
P2 C13 C14 N15 -48.9(4) . .
N15 C16 C17 P3 49.0(4) . .
C5 P2 C9 C10 -78.5(4) . .
C5 P2 C9 C11 44.4(4) . .
C5 P2 C9 C12 164.4(3) . .
C5 P2 C13 C14 143.6(3) . .
C9 P2 C5 C6 168.9(3) . .
C9 P2 C5 C7 52.1(4) . .
C9 P2 C5 C8 -72.0(4) . .
C9 P2 C13 C14 -96.4(3) . .
C13 P2 C5 C6 -75.4(3) . .
C13 P2 C5 C7 167.8(3) . .
C13 P2 C5 C8 43.7(4) . .
C13 P2 C9 C10 167.9(3) . .
C13 P2 C9 C11 -69.2(4) . .
C13 P2 C9 C12 50.8(4) . .
C14 N15 C16 C17 -177.0(3) . .
C16 N15 C14 C13 179.0(3) . .
C17 P3 C18 C19 -49.1(4) . .
C17 P3 C18 C20 70.2(4) . .
C17 P3 C18 C21 -166.0(3) . .
C17 P3 C22 C23 -47.1(4) . .
C17 P3 C22 C24 -170.2(3) . .
C17 P3 C22 C25 72.1(3) . .
C18 P3 C17 C16 94.3(3) . .
C18 P3 C22 C23 68.5(4) . .
C18 P3 C22 C24 -54.6(4) . .
C18 P3 C22 C25 -172.2(3) . .
C22 P3 C17 C16 -145.6(3) . .
C22 P3 C18 C19 -162.6(3) . .
C22 P3 C18 C20 -43.4(4) . .
C22 P3 C18 C21 80.5(4) . .
O31 C32 C33 C33 -30.5(5) . 2_655
C32 O31 C32 C33 12.0(2) 2_655 .
